data_4114865
loop_
_publ_author_name
'Helmut Werner'
'Ralf Wiedemann'
'Matthias Laubender'
'Bettina Windm\"uller'
'Paul Steinert'
'Olaf Gevert'
'Justin Wolf'

_publ_contact_author
;
        Prof. Dr. Helmut Werner
        Institut f\"ur Anorganische Chemie
        Universit\"at W\"urzburg
        Am Hubland
        D-97074 W\"urzburg
        Deutschland
;
_publ_contact_author_email helmut.werner@mail.uni-wuerzburg.de
_publ_contact_author_fax '049 931 888 4605'
_publ_contact_author_phone '049 931 888 5261'
_publ_section_title
;
 Unusual Pathways for Metal-Assisted C-C and C-P Coupling Reactions Using
 Allenylidenerhodium Complexes as Precursors
;
_journal_name_full 'Journal of the American Chemical Society'
_journal_page_first 6966
_journal_page_last 6980
_journal_paper_doi 10.1021/ja012479g
_journal_volume 124
_journal_year 2002
_chemical_formula_sum 'C29 H36 P Rh'
_chemical_formula_weight 518.46
_chemical_name_systematic
; 
 ? 
;
_space_group_IT_number 61
_symmetry_cell_setting orthorhombic
_symmetry_Int_Tables_number 61
_symmetry_space_group_name_Hall '-P 2bc 2ac'
_symmetry_space_group_name_H-M 'P c a b'
_atom_sites_solution_hydrogens geom
_atom_sites_solution_primary direct
_atom_sites_solution_secondary difmap
_audit_creation_method SHELXL-97
_cell_angle_alpha 90.00
_cell_angle_beta 90.00
_cell_angle_gamma 90.00
_cell_formula_units_Z 8
_cell_length_a 16.305(3)
_cell_length_b 17.315(4)
_cell_length_c 18.344(4)
_cell_measurement_reflns_used 23
_cell_measurement_temperature 293(2)
_cell_measurement_theta_max 14
_cell_measurement_theta_min 10
_cell_volume 5178.9(19)
_computing_cell_refinement 'CAD4 (Enraf-Nonius)'
_computing_data_collection 'CAD4 (Enraf-Nonius)'
_computing_data_reduction 'BEGIN (SDP)'
_computing_molecular_graphics 'ZORTEP (Zsolnai)'
_computing_structure_refinement 'SHELXL-97 (Sheldrick, 1997)'
_computing_structure_solution 'SHELXS-97 (Sheldrick, 1990)'
_diffrn_ambient_temperature 293(2)
_diffrn_measured_fraction_theta_full 0.999
_diffrn_measured_fraction_theta_max 0.999
_diffrn_measurement_device_type 'CAD4 (Enraf-Nonius)'
_diffrn_measurement_method omega-theta-scans
_diffrn_radiation_monochromator graphite
_diffrn_radiation_source 'fine-focus sealed tube'
_diffrn_radiation_type MoK\a
_diffrn_radiation_wavelength 0.71073
_diffrn_reflns_av_R_equivalents 0.0000
_diffrn_reflns_av_sigmaI/netI 0.0885
_diffrn_reflns_limit_h_max 20
_diffrn_reflns_limit_h_min 0
_diffrn_reflns_limit_k_max 21
_diffrn_reflns_limit_k_min 0
_diffrn_reflns_limit_l_max 22
_diffrn_reflns_limit_l_min 0
_diffrn_reflns_number 5072
_diffrn_reflns_theta_full 25.98
_diffrn_reflns_theta_max 25.98
_diffrn_reflns_theta_min 2.04
_diffrn_standards_decay_% 12.7
_diffrn_standards_interval_count 3600
_diffrn_standards_number 2
_exptl_absorpt_coefficient_mu 0.735
_exptl_absorpt_correction_T_max 1.00
_exptl_absorpt_correction_T_min 0.92
_exptl_absorpt_correction_type emprical
_exptl_absorpt_process_details
;
 empirical absorption correction by psi-scans from 10 reflections 
 with chi-angles near 90 degrees
;
_exptl_crystal_colour dark_violet
_exptl_crystal_density_diffrn 1.330
_exptl_crystal_description prism
_exptl_crystal_F_000 2160
_exptl_crystal_size_max 0.50
_exptl_crystal_size_mid 0.35
_exptl_crystal_size_min 0.30
_refine_diff_density_max 0.999
_refine_diff_density_min -0.406
_refine_diff_density_rms 0.130
_refine_ls_extinction_method none
_refine_ls_goodness_of_fit_ref 0.986
_refine_ls_hydrogen_treatment mixed
_refine_ls_matrix_type full
_refine_ls_number_parameters 286
_refine_ls_number_reflns 5072
_refine_ls_number_restraints 0
_refine_ls_restrained_S_all 0.986
_refine_ls_R_factor_all 0.1597
_refine_ls_R_factor_gt 0.0523
_refine_ls_shift/su_max 0.000
_refine_ls_shift/su_mean 0.000
_refine_ls_structure_factor_coef Fsqd
_refine_ls_weighting_details 'calc w=1/[\s^2^(Fo^2^)+(0.0681P)^2^+0.0000P] where P=(Fo^2^+2Fc^2^)/3'
_refine_ls_weighting_scheme calc
_refine_ls_wR_factor_gt 0.1170
_refine_ls_wR_factor_ref 0.1483
_reflns_number_gt 2500
_reflns_number_total 5072
_reflns_threshold_expression >2sigma(I)
_cod_data_source_file ja012479g_1.cif
_cod_data_source_block rw6bw
_cod_original_cell_volume 5178.8(18)
_cod_original_sg_symbol_H-M 'P b a c'
_cod_database_code 4114865

loop_
_symmetry_equiv_pos_as_xyz
'x, y, z'
'-x, -y+1/2, z+1/2'
'x+1/2, -y, -z+1/2'
'-x+1/2, y+1/2, -z'
'-x, -y, -z'
'x, y-1/2, -z-1/2'
'-x-1/2, y, z-1/2'
'x-1/2, -y-1/2, z'

loop_
_atom_site_label
_atom_site_type_symbol
_atom_site_fract_x
_atom_site_fract_y
_atom_site_fract_z
_atom_site_U_iso_or_equiv
_atom_site_adp_type
_atom_site_occupancy
_atom_site_symmetry_multiplicity
_atom_site_calc_flag
_atom_site_refinement_flags
Rh Rh 0.13918(3) -0.00190(3) 0.18095(2) 0.04559(16) Uani 1 1 d .
P P 0.10777(9) -0.00810(9) 0.30137(7) 0.0417(3) Uani 1 1 d .
C1 C 0.2185(4) 0.0738(3) 0.2017(3) 0.0519(15) Uani 1 1 d .
C2 C 0.2694(4) 0.1266(3) 0.2136(3) 0.0514(15) Uani 1 1 d .
C3 C 0.3206(3) 0.1858(3) 0.2287(3) 0.0468(14) Uani 1 1 d .
C4 C 0.3337(3) 0.2086(4) 0.3048(3) 0.0495(15) Uani 1 1 d .
C5 C 0.3620(4) 0.2271(3) 0.1695(3) 0.0438(14) Uani 1 1 d .
C6 C 0.3396(4) 0.1534(5) 0.3600(4) 0.079(2) Uani 1 1 d .
H6 H 0.3382 0.1013 0.3478 0.095 Uiso 1 1 calc R
C7 C 0.3477(5) 0.1746(6) 0.4329(5) 0.101(3) Uani 1 1 d .
H7 H 0.3499 0.1365 0.4686 0.121 Uiso 1 1 calc R
C8 C 0.3526(5) 0.2500(6) 0.4526(5) 0.099(3) Uani 1 1 d .
H8 H 0.3593 0.2636 0.5013 0.119 Uiso 1 1 calc R
C9 C 0.3474(4) 0.3059(5) 0.3998(4) 0.085(2) Uani 1 1 d .
H9 H 0.3509 0.3577 0.4130 0.103 Uiso 1 1 calc R
C10 C 0.3371(4) 0.2861(4) 0.3270(4) 0.0641(19) Uani 1 1 d .
H10 H 0.3323 0.3250 0.2922 0.077 Uiso 1 1 calc R
C11 C 0.4338(4) 0.2684(3) 0.1799(3) 0.0556(16) Uani 1 1 d .
H11 H 0.4564 0.2705 0.2264 0.067 Uiso 1 1 calc R
C12 C 0.4733(4) 0.3066(4) 0.1235(4) 0.0655(18) Uani 1 1 d .
H12 H 0.5217 0.3337 0.1318 0.079 Uiso 1 1 calc R
C13 C 0.4391(4) 0.3037(4) 0.0551(4) 0.0689(19) Uani 1 1 d .
H13 H 0.4641 0.3297 0.0167 0.083 Uiso 1 1 calc R
C14 C 0.3686(4) 0.2627(4) 0.0429(4) 0.0638(19) Uani 1 1 d .
H14 H 0.3462 0.2605 -0.0036 0.077 Uiso 1 1 calc R
C15 C 0.3310(4) 0.2249(3) 0.0998(4) 0.0542(16) Uani 1 1 d .
H15 H 0.2833 0.1971 0.0908 0.065 Uiso 1 1 calc R
C16 C 0.0912(7) 0.0033(5) 0.0668(4) 0.092(3) Uani 1 1 d .
H16 H 0.0857 0.0494 0.0413 0.111 Uiso 1 1 calc R
C17 C 0.0325(5) -0.0305(5) 0.1077(4) 0.082(2) Uani 1 1 d .
H17 H -0.0199 -0.0113 0.1161 0.098 Uiso 1 1 calc R
C18 C 0.0639(5) -0.0986(4) 0.1348(4) 0.073(2) Uani 1 1 d .
H18 H 0.0357 -0.1331 0.1645 0.088 Uiso 1 1 calc R
C19 C 0.1422(5) -0.1078(4) 0.1117(4) 0.080(2) Uani 1 1 d .
H19 H 0.1763 -0.1494 0.1219 0.096 Uiso 1 1 calc R
C20 C 0.1624(6) -0.0430(7) 0.0695(4) 0.102(3) Uani 1 1 d .
H20 H 0.2126 -0.0326 0.0476 0.122 Uiso 1 1 calc R
C21 C -0.0016(4) -0.0353(4) 0.3141(3) 0.0547(16) Uani 1 1 d .
H21 H -0.0100 -0.0822 0.2852 0.066 Uiso 1 1 calc R
C22 C 0.1330(4) 0.0792(3) 0.3548(3) 0.0525(16) Uani 1 1 d .
H22 H 0.1917 0.0873 0.3459 0.063 Uiso 1 1 calc R
C23 C 0.1649(4) -0.0861(3) 0.3493(3) 0.0569(17) Uani 1 1 d .
H23 H 0.1450 -0.0883 0.3997 0.068 Uiso 1 1 calc R
C24 C -0.0601(4) 0.0241(4) 0.2834(4) 0.082(2) Uani 1 1 d .
H24A H -0.1145 0.0029 0.2818 0.123 Uiso 1 1 calc R
H24B H -0.0432 0.0379 0.2350 0.123 Uiso 1 1 calc R
H24C H -0.0598 0.0692 0.3138 0.123 Uiso 1 1 calc R
C25 C -0.0273(4) -0.0557(4) 0.3921(3) 0.087(2) Uani 1 1 d .
H25A H -0.0229 -0.0107 0.4225 0.130 Uiso 1 1 calc R
H25B H 0.0079 -0.0956 0.4107 0.130 Uiso 1 1 calc R
H25C H -0.0830 -0.0737 0.3922 0.130 Uiso 1 1 calc R
C26 C 0.1262(4) 0.0722(5) 0.4376(3) 0.088(3) Uani 1 1 d .
H26A H 0.1611 0.1099 0.4603 0.133 Uiso 1 1 calc R
H26B H 0.1428 0.0214 0.4525 0.133 Uiso 1 1 calc R
H26C H 0.0705 0.0810 0.4522 0.133 Uiso 1 1 calc R
C27 C 0.0929(5) 0.1526(3) 0.3277(4) 0.074(2) Uani 1 1 d .
H27A H 0.0371 0.1545 0.3443 0.111 Uiso 1 1 calc R
H27B H 0.0939 0.1535 0.2754 0.111 Uiso 1 1 calc R
H27C H 0.1222 0.1965 0.3462 0.111 Uiso 1 1 calc R
C28 C 0.1485(4) -0.1648(3) 0.3139(4) 0.072(2) Uani 1 1 d .
H28A H 0.1686 -0.1645 0.2647 0.109 Uiso 1 1 calc R
H28B H 0.0906 -0.1748 0.3137 0.109 Uiso 1 1 calc R
H28C H 0.1761 -0.2044 0.3411 0.109 Uiso 1 1 calc R
C29 C 0.2570(4) -0.0677(4) 0.3515(4) 0.076(2) Uani 1 1 d .
H29A H 0.2856 -0.1084 0.3763 0.115 Uiso 1 1 calc R
H29B H 0.2655 -0.0199 0.3769 0.115 Uiso 1 1 calc R
H29C H 0.2775 -0.0632 0.3026 0.115 Uiso 1 1 calc R

loop_
_atom_site_aniso_label
_atom_site_aniso_U_11
_atom_site_aniso_U_22
_atom_site_aniso_U_33
_atom_site_aniso_U_23
_atom_site_aniso_U_13
_atom_site_aniso_U_12
Rh 0.0546(3) 0.0416(2) 0.0406(2) -0.0015(3) 0.0026(2) -0.0053(3)
P 0.0493(7) 0.0347(8) 0.0412(7) 0.0008(7) 0.0030(6) -0.0018(7)
C1 0.060(4) 0.046(3) 0.050(4) 0.005(3) 0.005(3) 0.003(3)
C2 0.049(4) 0.048(3) 0.058(4) 0.006(3) 0.002(3) -0.008(3)
C3 0.045(3) 0.048(3) 0.048(4) 0.004(3) 0.002(3) -0.001(3)
C4 0.032(3) 0.054(4) 0.062(4) 0.011(3) 0.000(3) -0.004(3)
C5 0.044(3) 0.038(3) 0.049(4) -0.001(3) 0.005(3) 0.000(3)
C6 0.063(4) 0.095(6) 0.080(6) 0.041(5) -0.006(4) 0.005(4)
C7 0.105(7) 0.132(9) 0.065(6) 0.046(6) -0.025(5) -0.010(7)
C8 0.088(6) 0.151(10) 0.059(5) 0.004(6) -0.012(5) -0.009(7)
C9 0.079(5) 0.111(7) 0.067(5) -0.028(5) 0.001(5) -0.016(5)
C10 0.066(5) 0.063(4) 0.064(5) -0.003(4) 0.009(4) -0.010(4)
C11 0.055(4) 0.058(4) 0.053(4) 0.001(3) -0.001(3) -0.003(3)
C12 0.062(4) 0.060(4) 0.075(5) 0.009(4) 0.016(4) -0.009(3)
C13 0.087(5) 0.061(4) 0.059(4) 0.015(4) 0.019(4) -0.001(4)
C14 0.077(5) 0.055(4) 0.059(4) 0.002(4) -0.003(4) 0.000(4)
C15 0.058(4) 0.037(3) 0.067(4) -0.002(3) 0.001(4) -0.006(3)
C16 0.149(8) 0.082(6) 0.045(4) 0.015(5) -0.019(5) -0.018(7)
C17 0.086(6) 0.096(6) 0.063(5) -0.017(4) -0.019(4) 0.002(5)
C18 0.098(6) 0.069(5) 0.052(4) -0.012(4) -0.014(4) -0.020(5)
C19 0.093(6) 0.071(5) 0.076(6) -0.030(4) -0.009(5) 0.012(5)
C20 0.104(7) 0.148(9) 0.054(5) -0.039(6) 0.028(5) -0.043(7)
C21 0.064(4) 0.046(3) 0.054(4) -0.008(3) 0.010(3) -0.008(3)
C22 0.068(4) 0.043(3) 0.047(4) -0.004(3) 0.006(3) -0.002(3)
C23 0.073(4) 0.045(3) 0.052(4) 0.012(3) -0.001(4) 0.003(3)
C24 0.048(4) 0.082(5) 0.116(6) 0.016(5) 0.006(4) 0.011(3)
C25 0.095(6) 0.099(6) 0.066(5) 0.003(5) 0.029(4) -0.018(5)
C26 0.125(7) 0.093(6) 0.047(4) -0.017(4) 0.013(4) -0.023(5)
C27 0.093(5) 0.042(4) 0.087(5) -0.017(4) -0.006(4) 0.006(4)
C28 0.086(5) 0.039(3) 0.092(6) 0.005(4) -0.013(4) 0.007(4)
C29 0.071(5) 0.063(4) 0.095(5) 0.020(4) -0.019(4) 0.007(4)

loop_
_atom_type_symbol
_atom_type_description
_atom_type_scat_dispersion_real
_atom_type_scat_dispersion_imag
_atom_type_scat_source
C C 0.0033 0.0016 'International Tables Vol C Tables 4.2.6.8 and 6.1.1.4'
H H 0.0000 0.0000 'International Tables Vol C Tables 4.2.6.8 and 6.1.1.4'
P P 0.1023 0.0942 'International Tables Vol C Tables 4.2.6.8 and 6.1.1.4'
Rh Rh -1.1178 0.9187 'International Tables Vol C Tables 4.2.6.8 and 6.1.1.4'

loop_
_geom_angle_atom_site_label_1
_geom_angle_atom_site_label_2
_geom_angle_atom_site_label_3
_geom_angle
C1 Rh C20 107.2(3)
C1 Rh C19 132.3(3)
C20 Rh C19 36.9(3)
C1 Rh C16 113.7(3)
C20 Rh C16 37.1(3)
C19 Rh C16 60.5(3)
C1 Rh C18 166.8(3)
C20 Rh C18 60.1(3)
C19 Rh C18 35.2(2)
C16 Rh C18 59.0(3)
C1 Rh C17 143.6(3)
C20 Rh C17 60.5(3)
C19 Rh C17 59.8(3)
C16 Rh C17 35.0(3)
C18 Rh C17 35.7(2)
C1 Rh P 89.48(17)
C20 Rh P 158.3(3)
C19 Rh P 121.4(2)
C16 Rh P 146.5(3)
C18 Rh P 102.03(19)
C17 Rh P 113.3(2)
C22 P C21 110.7(3)
C22 P C23 103.4(3)
C21 P C23 103.7(3)
C22 P Rh 115.3(2)
C21 P Rh 110.52(19)
C23 P Rh 112.4(2)
C2 C1 Rh 177.1(5)
C1 C2 C3 176.5(6)
C2 C3 C5 120.2(5)
C2 C3 C4 119.3(5)
C5 C3 C4 120.5(5)
C6 C4 C10 116.2(7)
C6 C4 C3 121.1(6)
C10 C4 C3 122.6(6)
C15 C5 C11 116.9(6)
C15 C5 C3 120.4(6)
C11 C5 C3 122.7(6)
C7 C6 C4 121.5(8)
C8 C7 C6 121.0(8)
C7 C8 C9 119.1(9)
C8 C9 C10 120.8(8)
C9 C10 C4 121.3(7)
C5 C11 C12 122.5(6)
C13 C12 C11 118.4(6)
C14 C13 C12 120.6(6)
C13 C14 C15 119.9(7)
C14 C15 C5 121.9(6)
C17 C16 C20 108.5(8)
C17 C16 Rh 73.2(4)
C20 C16 Rh 70.0(4)
C16 C17 C18 107.9(8)
C16 C17 Rh 71.8(4)
C18 C17 Rh 71.7(4)
C19 C18 C17 109.7(8)
C19 C18 Rh 71.9(4)
C17 C18 Rh 72.6(4)
C18 C19 C20 107.5(8)
C18 C19 Rh 72.8(4)
C20 C19 Rh 70.3(4)
C19 C20 C16 106.3(7)
C19 C20 Rh 72.8(4)
C16 C20 Rh 72.9(4)
C24 C21 C25 109.5(5)
C24 C21 P 112.7(4)
C25 C21 P 115.9(5)
C27 C22 C26 111.2(6)
C27 C22 P 114.6(4)
C26 C22 P 116.5(5)
C28 C23 C29 111.5(5)
C28 C23 P 111.0(4)
C29 C23 P 110.5(4)

loop_
_geom_bond_atom_site_label_1
_geom_bond_atom_site_label_2
_geom_bond_distance
Rh C1 1.880(6)
Rh C20 2.198(7)
Rh C19 2.231(7)
Rh C16 2.237(6)
Rh C18 2.242(6)
Rh C17 2.253(7)
Rh P 2.2700(15)
P C22 1.847(6)
P C21 1.860(6)
P C23 1.862(6)
C1 C2 1.255(7)
C2 C3 1.350(7)
C3 C5 1.465(7)
C3 C4 1.466(8)
C4 C6 1.395(8)
C4 C10 1.403(9)
C5 C15 1.376(8)
C5 C11 1.385(8)
C6 C7 1.392(11)
C7 C8 1.358(12)
C8 C9 1.371(11)
C9 C10 1.390(9)
C11 C12 1.387(8)
C12 C13 1.374(8)
C13 C14 1.369(8)
C14 C15 1.375(8)
C16 C17 1.350(10)
C16 C20 1.412(12)
C17 C18 1.379(9)
C18 C19 1.354(10)
C19 C20 1.402(11)
C21 C24 1.511(8)
C21 C25 1.533(7)
C22 C27 1.515(8)
C22 C26 1.528(8)
C23 C28 1.533(8)
C23 C29 1.536(8)

loop_
_geom_torsion_atom_site_label_1
_geom_torsion_atom_site_label_2
_geom_torsion_atom_site_label_3
_geom_torsion_atom_site_label_4
_geom_torsion
C1 Rh P C22 23.8(3)
C20 Rh P C22 164.7(7)
C19 Rh P C22 165.3(3)
C16 Rh P C22 -111.8(4)
C18 Rh P C22 -162.7(3)
C17 Rh P C22 -127.0(3)
C1 Rh P C21 150.4(3)
C20 Rh P C21 -68.8(7)
C19 Rh P C21 -68.1(3)
C16 Rh P C21 14.8(5)
C18 Rh P C21 -36.1(3)
C17 Rh P C21 -0.4(3)
C1 Rh P C23 -94.3(3)
C20 Rh P C23 46.6(8)
C19 Rh P C23 47.2(3)
C16 Rh P C23 130.1(5)
C18 Rh P C23 79.2(3)
C17 Rh P C23 114.9(3)
C20 Rh C1 C2 77(11)
C19 Rh C1 C2 108(11)
C16 Rh C1 C2 37(11)
C18 Rh C1 C2 91(11)
C17 Rh C1 C2 13(11)
P Rh C1 C2 -118(11)
Rh C1 C2 C3 67(18)
C1 C2 C3 C5 -124(11)
C1 C2 C3 C4 55(11)
C2 C3 C4 C6 39.0(8)
C5 C3 C4 C6 -141.5(6)
C2 C3 C4 C10 -138.0(6)
C5 C3 C4 C10 41.5(8)
C2 C3 C5 C15 21.5(8)
C4 C3 C5 C15 -158.0(6)
C2 C3 C5 C11 -157.3(6)
C4 C3 C5 C11 23.2(9)
C10 C4 C6 C7 0.5(10)
C3 C4 C6 C7 -176.6(6)
C4 C6 C7 C8 -2.0(13)
C6 C7 C8 C9 1.5(14)
C7 C8 C9 C10 0.3(13)
C8 C9 C10 C4 -1.7(12)
C6 C4 C10 C9 1.2(10)
C3 C4 C10 C9 178.3(6)
C15 C5 C11 C12 0.5(9)
C3 C5 C11 C12 179.3(6)
C5 C11 C12 C13 0.5(10)
C11 C12 C13 C14 -1.1(10)
C12 C13 C14 C15 0.7(10)
C13 C14 C15 C5 0.3(10)
C11 C5 C15 C14 -0.9(9)
C3 C5 C15 C14 -179.7(6)
C1 Rh C16 C17 -155.0(5)
C20 Rh C16 C17 117.6(8)
C19 Rh C16 C17 78.4(5)
C18 Rh C16 C17 37.4(5)
P Rh C16 C17 -24.8(8)
C1 Rh C16 C20 87.4(6)
C19 Rh C16 C20 -39.2(5)
C18 Rh C16 C20 -80.2(6)
C17 Rh C16 C20 -117.6(8)
P Rh C16 C20 -142.4(5)
C20 C16 C17 C18 -1.6(8)
Rh C16 C17 C18 -63.0(5)
C20 C16 C17 Rh 61.4(5)
C1 Rh C17 C16 40.7(8)
C20 Rh C17 C16 -37.9(5)
C19 Rh C17 C16 -80.7(6)
C18 Rh C17 C16 -116.8(8)
P Rh C17 C16 165.4(5)
C1 Rh C17 C18 157.5(5)
C20 Rh C17 C18 78.8(6)
C19 Rh C17 C18 36.0(5)
C16 Rh C17 C18 116.8(8)
P Rh C17 C18 -77.9(5)
C16 C17 C18 C19 0.3(8)
Rh C17 C18 C19 -62.8(5)
C16 C17 C18 Rh 63.1(5)
C1 Rh C18 C19 21.9(15)
C20 Rh C18 C19 38.3(5)
C16 Rh C18 C19 81.6(5)
C17 Rh C18 C19 118.3(7)
P Rh C18 C19 -128.4(5)
C1 Rh C18 C17 -96.4(13)
C20 Rh C18 C17 -80.0(6)
C19 Rh C18 C17 -118.3(7)
C16 Rh C18 C17 -36.7(5)
P Rh C18 C17 113.4(5)
C17 C18 C19 C20 1.1(8)
Rh C18 C19 C20 -62.1(5)
C17 C18 C19 Rh 63.2(5)
C1 Rh C19 C18 -173.4(4)
C20 Rh C19 C18 -116.5(7)
C16 Rh C19 C18 -77.1(5)
C17 Rh C19 C18 -36.5(5)
P Rh C19 C18 63.9(5)
C1 Rh C19 C20 -56.9(7)
C16 Rh C19 C20 39.4(5)
C18 Rh C19 C20 116.5(7)
C17 Rh C19 C20 80.0(5)
P Rh C19 C20 -179.6(5)
C18 C19 C20 C16 -2.0(8)
Rh C19 C20 C16 -65.8(5)
C18 C19 C20 Rh 63.8(5)
C17 C16 C20 C19 2.2(9)
Rh C16 C20 C19 65.7(5)
C17 C16 C20 Rh -63.5(5)
C1 Rh C20 C19 139.5(5)
C16 Rh C20 C19 -113.7(7)
C18 Rh C20 C19 -36.6(4)
C17 Rh C20 C19 -78.0(5)
P Rh C20 C19 0.9(11)
C1 Rh C20 C16 -106.8(5)
C19 Rh C20 C16 113.7(7)
C18 Rh C20 C16 77.1(5)
C17 Rh C20 C16 35.7(5)
P Rh C20 C16 114.6(9)
C22 P C21 C24 65.7(5)
C23 P C21 C24 176.0(5)
Rh P C21 C24 -63.3(5)
C22 P C21 C25 -61.5(5)
C23 P C21 C25 48.8(5)
Rh P C21 C25 169.4(4)
C21 P C22 C27 -68.7(5)
C23 P C22 C27 -179.3(5)
Rh P C22 C27 57.7(5)
C21 P C22 C26 63.5(5)
C23 P C22 C26 -47.0(6)
Rh P C22 C26 -170.0(4)
C22 P C23 C28 177.8(4)
C21 P C23 C28 62.1(5)
Rh P C23 C28 -57.3(5)
C22 P C23 C29 -58.0(5)
C21 P C23 C29 -173.6(5)
Rh P C23 C29 67.0(5)
